data_4507382
loop_
_publ_author_name
'Sreevidya, Thekku Veedu'
'Cao, Deng-Ke'
'Lavy, Tali'
'Botoshansky, Mark'
'Kaftory, Menahem'

_publ_section_title
;
 Unexpected Molecular Flip in Solid-State Photodimerization
;
_journal_issue 2
_journal_name_full 'Crystal Growth &amp; Design'
_journal_page_first 936
_journal_paper_doi 10.1021/cg3016707
_journal_volume 13
_journal_year 2013
_chemical_formula_moiety 'C30 H22 O2, 2(C7 H9 N O)'
_chemical_formula_sum 'C44 H40 N2 O4'
_chemical_formula_weight 660.78
_chemical_name_common 'Tetraphenylhexadiynediol and Dimethylpyridone'
_chemical_name_systematic
; 
 1,1,6,6-Tetraphenyl-2,4-hexadiyne-1,6-diol : 2(1,6-dimethyl-2(1H)-pyridone) 
;
_space_group_IT_number 14
_symmetry_cell_setting monoclinic
_symmetry_space_group_name_Hall '-P 2ybc'
_symmetry_space_group_name_H-M 'P 1 21/c 1'
_atom_sites_solution_hydrogens geom
_atom_sites_solution_primary direct
_atom_sites_solution_secondary difmap
_audit_creation_method SHELXL-97
_cell_angle_alpha 90.00
_cell_angle_beta 114.571(4)
_cell_angle_gamma 90.00
_cell_formula_units_Z 2
_cell_length_a 10.357(2)
_cell_length_b 8.934(2)
_cell_length_c 20.857(4)
_cell_measurement_reflns_used 7034
_cell_measurement_temperature 293(2)
_cell_measurement_theta_max 29.94
_cell_measurement_theta_min 2.15
_cell_volume 1755.1(6)
_computing_cell_refinement 'APEX2 v2010.7-0 (Bruker AXS)'
_computing_data_collection 'Bruker Instrument Service v2010.7.0.0'
_computing_data_reduction 'SAINT V7.68A (Bruker AXS, 2009)'
_computing_molecular_graphics 'Ortep-3 for Windows (Farrugia, 1999)'
_computing_structure_refinement 'SHELXL-97 (Sheldrick, 2008)'
_computing_structure_solution 'SHELXS-97 (Sheldrick, 2008)'
_diffrn_ambient_temperature 293(2)
_diffrn_measured_fraction_theta_full 0.982
_diffrn_measured_fraction_theta_max 0.982
_diffrn_measurement_device_type 'APEX2 DUO'
_diffrn_measurement_method 'omega scans'
_diffrn_radiation_monochromator graphite
_diffrn_radiation_source 'fine-focus sealed tube'
_diffrn_radiation_type MoK\a
_diffrn_radiation_wavelength 0.71073
_diffrn_reflns_av_R_equivalents 0.0321
_diffrn_reflns_av_sigmaI/netI 0.0551
_diffrn_reflns_limit_h_max 13
_diffrn_reflns_limit_h_min -12
_diffrn_reflns_limit_k_max 11
_diffrn_reflns_limit_k_min -11
_diffrn_reflns_limit_l_max 26
_diffrn_reflns_limit_l_min -18
_diffrn_reflns_number 7043
_diffrn_reflns_theta_full 27.41
_diffrn_reflns_theta_max 27.41
_diffrn_reflns_theta_min 2.15
_diffrn_standards_decay_% none
_diffrn_standards_number none
_exptl_absorpt_coefficient_mu 0.080
_exptl_absorpt_correction_type none
_exptl_crystal_colour Colorless
_exptl_crystal_density_diffrn 1.250
_exptl_crystal_density_method 'not measured'
_exptl_crystal_description Blocks
_exptl_crystal_F_000 700
_exptl_crystal_size_max 0.42
_exptl_crystal_size_mid 0.26
_exptl_crystal_size_min 0.14
_refine_diff_density_max 0.353
_refine_diff_density_min -0.298
_refine_diff_density_rms 0.069
_refine_ls_extinction_method none
_refine_ls_goodness_of_fit_ref 0.991
_refine_ls_hydrogen_treatment constr
_refine_ls_matrix_type full
_refine_ls_number_parameters 263
_refine_ls_number_reflns 3929
_refine_ls_number_restraints 0
_refine_ls_restrained_S_all 0.991
_refine_ls_R_factor_all 0.1259
_refine_ls_R_factor_gt 0.0760
_refine_ls_shift/su_max 0.002
_refine_ls_shift/su_mean 0.000
_refine_ls_structure_factor_coef Fsqd
_refine_ls_weighting_details 'calc w=1/[\s^2^(Fo^2^)+(0.1625P)^2^+0.0000P] where P=(Fo^2^+2Fc^2^)/3'
_refine_ls_weighting_scheme calc
_refine_ls_wR_factor_gt 0.2208
_refine_ls_wR_factor_ref 0.2506
_reflns_number_gt 2276
_reflns_number_total 4004
_reflns_threshold_expression >2sigma(I)
_cod_data_source_file cg3016707_si_002.cif
_cod_data_source_block I-a_1.5hrs
_cod_depositor_comments
;
The following automatic conversions were performed:

'_symmetry_cell_setting' value 'Monoclinic' changed to 'monoclinic'
according to /home/saulius/struct/CIF-dictionaries/cif_core.dic
dictionary named 'cif_core.dic' version 2.4.2 from 2011-04-26.

Automatic conversion script
Id: cif_fix_values 1891 2012-01-12 08:04:46Z andrius 
;
_cod_original_sg_symbol_H-M P21/C
_cod_database_code 4507382

loop_
_symmetry_equiv_pos_as_xyz
'x, y, z'
'-x, y+1/2, -z+1/2'
'-x, -y, -z'
'x, -y-1/2, z-1/2'

loop_
_atom_site_label
_atom_site_type_symbol
_atom_site_fract_x
_atom_site_fract_y
_atom_site_fract_z
_atom_site_U_iso_or_equiv
_atom_site_adp_type
_atom_site_occupancy
_atom_site_symmetry_multiplicity
_atom_site_calc_flag
_atom_site_refinement_flags
O1 O -0.04602(16) 0.6969(2) 0.16065(10) 0.0609(5) Uani 1 1 d .
H1 H -0.1209 0.7127 0.1263 0.073 Uiso 1 1 calc R
C1 C 0.0170(2) 0.5472(3) 0.02880(12) 0.0444(5) Uani 1 1 d .
C2 C 0.0441(2) 0.6288(3) 0.07789(12) 0.0443(6) Uani 1 1 d .
C3 C 0.0700(2) 0.7182(3) 0.14160(12) 0.0446(6) Uani 1 1 d .
C4 C 0.0934(2) 0.8845(3) 0.13259(12) 0.0477(6) Uani 1 1 d .
C5 C 0.0878(3) 0.9827(3) 0.18373(17) 0.0690(8) Uani 1 1 d .
H5 H 0.0645 0.9464 0.2194 0.083 Uiso 1 1 calc R
C6 C 0.1163(4) 1.1322(4) 0.1815(2) 0.0848(10) Uani 1 1 d .
H6 H 0.1129 1.1971 0.2157 0.102 Uiso 1 1 calc R
C7 C 0.1499(3) 1.1852(3) 0.1287(2) 0.0827(11) Uani 1 1 d .
H7 H 0.1683 1.2866 0.1269 0.099 Uiso 1 1 calc R
C8 C 0.1569(3) 1.0902(4) 0.07834(17) 0.0771(9) Uani 1 1 d .
H8 H 0.1813 1.1263 0.0431 0.092 Uiso 1 1 calc R
C9 C 0.1265(3) 0.9383(3) 0.08105(14) 0.0586(7) Uani 1 1 d .
H9 H 0.1292 0.8735 0.0467 0.070 Uiso 1 1 calc R
C10 C 0.2029(2) 0.6530(3) 0.20249(12) 0.0452(6) Uani 1 1 d .
C11 C 0.1907(3) 0.5393(3) 0.24333(15) 0.0654(7) Uani 1 1 d .
H11 H 0.1013 0.5023 0.2353 0.078 Uiso 1 1 calc R
C12 C 0.3097(4) 0.4790(4) 0.29650(18) 0.0859(10) Uani 1 1 d .
H12 H 0.3003 0.4009 0.3237 0.103 Uiso 1 1 calc R
C13 C 0.4414(3) 0.5337(4) 0.30924(17) 0.0820(10) Uani 1 1 d .
H13 H 0.5213 0.4950 0.3460 0.098 Uiso 1 1 calc R
C14 C 0.4552(3) 0.6442(5) 0.2682(2) 0.0925(12) Uani 1 1 d .
H14 H 0.5448 0.6795 0.2756 0.111 Uiso 1 1 calc R
C15 C 0.3358(3) 0.7043(4) 0.21528(18) 0.0782(10) Uani 1 1 d .
H15 H 0.3459 0.7813 0.1877 0.094 Uiso 1 1 calc R
O2 O 0.30969(19) 0.2279(3) -0.05761(13) 0.0844(7) Uani 1 1 d .
N1 N 0.5357(2) 0.2840(3) 0.01735(13) 0.0680(7) Uani 1 1 d .
C16 C 0.3953(3) 0.3091(4) -0.0141(2) 0.0828(10) Uani 1 1 d .
C17B C 0.3459(4) 0.4692(5) -0.0078(2) 0.0497(14) Uani 0.568(7) 1 d P
H17B H 0.2436 0.4653 -0.0205 0.060 Uiso 0.568(7) 1 d PR
C18B C 0.4171(8) 0.5052(10) 0.0671(4) 0.0667(18) Uani 0.568(7) 1 d P
H18B H 0.3668 0.5434 0.0914 0.080 Uiso 0.568(7) 1 d PR
C19B C 0.5546(8) 0.4793(10) 0.0994(4) 0.0652(19) Uani 0.568(7) 1 d P
H19B H 0.6062 0.5050 0.1464 0.078 Uiso 0.568(7) 1 d PR
C20B C 0.6276(5) 0.4095(7) 0.0571(3) 0.0510(13) Uani 0.568(7) 1 d P
C21 C 0.5901(4) 0.1654(5) -0.0104(3) 0.1194(17) Uani 1 1 d .
H21D H 0.5150 0.0967 -0.0360 0.179 Uiso 0.568(7) 1 d PR
H21E H 0.6636 0.1136 0.0278 0.179 Uiso 0.568(7) 1 d PR
H21F H 0.6285 0.2063 -0.0413 0.179 Uiso 0.568(7) 1 d PR
C22 C 0.7776(3) 0.3346(5) 0.1039(2) 0.1051(14) Uani 1 1 d .
H22D H 0.7767 0.2939 0.1463 0.158 Uiso 0.568(7) 1 d PR
H22E H 0.8510 0.4087 0.1158 0.158 Uiso 0.568(7) 1 d PR
H22F H 0.7951 0.2559 0.0772 0.158 Uiso 0.568(7) 1 d PR
C17A C 0.3573(8) 0.3837(10) 0.0467(5) 0.089(3) Uani 0.432(7) 1 d P
H17A H 0.2634 0.3785 0.0409 0.107 Uiso 0.432(7) 1 d PR
C18A C 0.4440(16) 0.452(2) 0.0985(8) 0.115(5) Uani 0.432(7) 1 d P
H18A H 0.4154 0.5132 0.1261 0.138 Uiso 0.432(7) 1 d PR
C19A C 0.5983(16) 0.427(2) 0.1193(8) 0.112(5) Uani 0.432(7) 1 d P
H19A H 0.6664 0.4720 0.1592 0.134 Uiso 0.432(7) 1 d PR
C20A C 0.6406(9) 0.3417(15) 0.0818(5) 0.082(3) Uani 0.432(7) 1 d P
H21A H 0.5151 0.0965 -0.0362 0.123 Uiso 0.43 1 d P
H21B H 0.6636 0.1134 0.0276 0.123 Uiso 0.43 1 d P
H21C H 0.6285 0.2060 -0.0415 0.123 Uiso 0.43 1 d P
H22A H 0.8202 0.2947 0.1505 0.123 Uiso 0.43 1 d P
H22B H 0.8130 0.4341 0.1035 0.123 Uiso 0.43 1 d P
H22C H 0.8005 0.2723 0.0724 0.123 Uiso 0.43 1 d P

loop_
_atom_site_aniso_label
_atom_site_aniso_U_11
_atom_site_aniso_U_22
_atom_site_aniso_U_33
_atom_site_aniso_U_23
_atom_site_aniso_U_13
_atom_site_aniso_U_12
O1 0.0311(8) 0.0841(13) 0.0637(11) -0.0083(9) 0.0159(7) -0.0048(8)
C1 0.0276(9) 0.0501(13) 0.0458(12) -0.0033(10) 0.0056(8) -0.0012(9)
C2 0.0262(9) 0.0502(13) 0.0467(12) -0.0021(10) 0.0053(8) -0.0031(9)
C3 0.0263(9) 0.0541(14) 0.0475(12) -0.0072(10) 0.0096(8) -0.0011(9)
C4 0.0291(10) 0.0495(13) 0.0501(13) -0.0045(10) 0.0023(9) 0.0051(9)
C5 0.0613(16) 0.0631(18) 0.0753(19) -0.0145(14) 0.0211(14) 0.0051(13)
C6 0.079(2) 0.0556(18) 0.105(3) -0.0168(18) 0.0234(19) 0.0092(16)
C7 0.0610(17) 0.0458(15) 0.102(3) 0.0012(17) -0.0056(16) 0.0047(14)
C8 0.0609(17) 0.077(2) 0.0704(19) 0.0161(16) 0.0048(14) -0.0080(15)
C9 0.0481(13) 0.0579(16) 0.0559(15) -0.0008(12) 0.0077(11) -0.0032(12)
C10 0.0346(10) 0.0491(13) 0.0439(12) -0.0075(10) 0.0084(9) 0.0024(9)
C11 0.0554(14) 0.0629(17) 0.0669(17) 0.0076(14) 0.0146(12) -0.0076(13)
C12 0.085(2) 0.073(2) 0.077(2) 0.0258(17) 0.0115(17) 0.0082(18)
C13 0.0618(17) 0.085(2) 0.0689(19) 0.0053(17) -0.0030(14) 0.0259(16)
C14 0.0379(14) 0.122(3) 0.091(2) 0.021(2) -0.0001(14) 0.0082(17)
C15 0.0349(12) 0.096(2) 0.086(2) 0.0287(17) 0.0070(12) 0.0020(14)
O2 0.0403(10) 0.0816(15) 0.1062(17) -0.0174(12) 0.0055(10) -0.0088(9)
N1 0.0375(11) 0.0713(16) 0.0824(16) 0.0017(12) 0.0123(10) -0.0026(10)
C16 0.0346(12) 0.073(2) 0.125(3) -0.0217(19) 0.0179(15) -0.0090(13)
C17B 0.0192(16) 0.059(3) 0.063(3) -0.003(2) 0.0099(15) -0.0058(16)
C18B 0.047(3) 0.091(5) 0.061(4) 0.011(3) 0.021(3) 0.001(3)
C19B 0.046(4) 0.085(5) 0.048(4) 0.000(3) 0.003(3) -0.006(3)
C20B 0.0264(19) 0.059(3) 0.052(3) 0.011(2) 0.0000(19) -0.001(2)
C21 0.0567(19) 0.095(3) 0.187(5) -0.042(3) 0.032(2) -0.0005(19)
C22 0.0539(18) 0.114(3) 0.104(3) 0.029(2) -0.0102(17) -0.0123(19)
C17A 0.060(4) 0.100(7) 0.101(7) 0.016(5) 0.026(4) -0.006(4)
C18A 0.088(8) 0.152(14) 0.099(10) -0.032(9) 0.033(8) -0.016(9)
C19A 0.067(9) 0.176(18) 0.073(9) -0.011(9) 0.010(6) -0.022(8)
C20A 0.055(4) 0.111(9) 0.062(6) 0.013(5) 0.005(4) -0.014(5)

loop_
_atom_type_symbol
_atom_type_description
_atom_type_scat_dispersion_real
_atom_type_scat_dispersion_imag
_atom_type_scat_source
C C 0.0033 0.0016 'International Tables Vol C Tables 4.2.6.8 and 6.1.1.4'
H H 0.0000 0.0000 'International Tables Vol C Tables 4.2.6.8 and 6.1.1.4'
N N 0.0061 0.0033 'International Tables Vol C Tables 4.2.6.8 and 6.1.1.4'
O O 0.0106 0.0060 'International Tables Vol C Tables 4.2.6.8 and 6.1.1.4'

loop_
_geom_angle_atom_site_label_1
_geom_angle_atom_site_label_2
_geom_angle_atom_site_label_3
_geom_angle
_geom_angle_site_symmetry_1
_geom_angle_site_symmetry_3
C3 O1 H1 109.5 . .
C2 C1 C1 179.0(3) . 3_565
C1 C2 C3 173.9(3) . .
O1 C3 C2 108.63(17) . .
O1 C3 C4 111.03(19) . .
C2 C3 C4 113.2(2) . .
O1 C3 C10 106.63(19) . .
C2 C3 C10 107.59(18) . .
C4 C3 C10 109.52(17) . .
C9 C4 C5 119.3(3) . .
C9 C4 C3 123.5(2) . .
C5 C4 C3 117.1(2) . .
C6 C5 C4 120.4(3) . .
C6 C5 H5 119.8 . .
C4 C5 H5 119.8 . .
C7 C6 C5 119.5(3) . .
C7 C6 H6 120.2 . .
C5 C6 H6 120.2 . .
C6 C7 C8 120.8(3) . .
C6 C7 H7 119.6 . .
C8 C7 H7 119.6 . .
C7 C8 C9 118.9(3) . .
C7 C8 H8 120.5 . .
C9 C8 H8 120.5 . .
C4 C9 C8 121.0(3) . .
C4 C9 H9 119.5 . .
C8 C9 H9 119.5 . .
C11 C10 C15 118.4(2) . .
C11 C10 C3 120.7(2) . .
C15 C10 C3 120.9(2) . .
C10 C11 C12 120.5(3) . .
C10 C11 H11 119.7 . .
C12 C11 H11 119.7 . .
C13 C12 C11 120.2(3) . .
C13 C12 H12 119.9 . .
C11 C12 H12 119.9 . .
C14 C13 C12 119.8(3) . .
C14 C13 H13 120.1 . .
C12 C13 H13 120.1 . .
C13 C14 C15 119.7(3) . .
C13 C14 H14 120.2 . .
C15 C14 H14 120.2 . .
C10 C15 C14 121.4(3) . .
C10 C15 H15 119.3 . .
C14 C15 H15 119.3 . .
C16 N1 C20A 130.2(6) . .
C16 N1 C21 117.1(3) . .
C20A N1 C21 112.0(5) . .
C16 N1 C20B 117.5(3) . .
C20A N1 C20B 30.6(4) . .
C21 N1 C20B 121.1(3) . .
O2 C16 N1 124.9(3) . .
O2 C16 C17B 117.0(3) . .
N1 C16 C17B 116.3(3) . .
O2 C16 C17A 119.6(4) . .
N1 C16 C17A 104.6(4) . .
C17B C16 C17A 49.8(3) . .
C17A C17B C18B 52.2(5) . .
C17A C17B C16 68.1(5) . .
C18B C17B C16 104.9(4) . .
C17A C17B C20B 164.0(5) . 3_665
C18B C17B C20B 113.3(5) . 3_665
C16 C17B C20B 115.1(4) . 3_665
C17A C17B C18A 36.5(6) . .
C18B C17B C18A 17.2(7) . .
C16 C17B C18A 89.3(5) . .
C20B C17B C18A 128.0(6) 3_665 .
C17A C17B H17B 84.9 . .
C18B C17B H17B 107.8 . .
C16 C17B H17B 107.6 . .
C20B C17B H17B 107.9 3_665 .
C18A C17B H17B 106.7 . .
C18A C18B C17A 72.3(16) . .
C18A C18B C19B 61.3(16) . .
C17A C18B C19B 107.6(8) . .
C18A C18B C17B 128.4(19) . .
C17A C18B C17B 58.7(6) . .
C19B C18B C17B 117.8(7) . .
C18A C18B C19A 49.1(15) . .
C17A C18B C19A 96.3(8) . .
C19B C18B C19A 13.4(8) . .
C17B C18B C19A 118.6(8) . .
C18A C18B H18B 81.4 . .
C17A C18B H18B 101.3 . .
C19B C18B H18B 121.1 . .
C17B C18B H18B 121.1 . .
C19A C18B H18B 118.2 . .
C18A C18B H18A 48.4 . .
C17A C18B H18A 100.4 . .
C19B C18B H18A 87.8 . .
C17B C18B H18A 150.0 . .
C19A C18B H18A 82.4 . .
H18B C18B H18A 36.4 . .
C19A C19B C18A 106(2) . .
C19A C19B C18B 139(2) . .
C18A C19B C18B 35.1(8) . .
C19A C19B C20B 72(2) . .
C18A C19B C20B 129.0(10) . .
C18B C19B C20B 118.0(7) . .
C19A C19B C20A 47(2) . .
C18A C19B C20A 117.3(11) . .
C18B C19B C20A 125.9(8) . .
C20B C19B C20A 27.8(3) . .
C19A C19B H19B 64.6 . .
C18A C19B H19B 101.5 . .
C18B C19B H19B 121.3 . .
C20B C19B H19B 120.6 . .
C20A C19B H19B 107.1 . .
C19A C19B H19A 42.5 . .
C18A C19B H19A 118.8 . .
C18B C19B H19A 146.9 . .
C20B C19B H19A 94.5 . .
C20A C19B H19A 80.2 . .
H19B C19B H19A 27.2 . .
C20A C20B C19A 62.1(12) . .
C20A C20B N1 70.8(9) . .
C19A C20B N1 104.8(8) . .
C20A C20B C19B 85.7(12) . .
C19A C20B C19B 25.7(6) . .
N1 C20B C19B 106.1(5) . .
C20A C20B C17B 159.6(11) . 3_665
C19A C20B C17B 131.0(9) . 3_665
N1 C20B C17B 113.3(4) . 3_665
C19B C20B C17B 110.9(5) . 3_665
C20A C20B C22 53.6(8) . .
C19A C20B C22 90.6(7) . .
N1 C20B C22 105.1(4) . .
C19B C20B C22 114.2(5) . .
C17B C20B C22 107.1(4) 3_665 .
N1 C21 H21D 109.6 . .
N1 C21 H21E 109.4 . .
H21D C21 H21E 109.5 . .
N1 C21 H21F 109.4 . .
H21D C21 H21F 109.5 . .
H21E C21 H21F 109.5 . .
N1 C21 H21A 109.8 . .
H21D C21 H21A 0.2 . .
H21E C21 H21A 109.5 . .
H21F C21 H21A 109.3 . .
N1 C21 H21B 109.7 . .
H21D C21 H21B 109.4 . .
H21E C21 H21B 0.2 . .
H21F C21 H21B 109.3 . .
H21A C21 H21B 109.4 . .
N1 C21 H21C 109.6 . .
H21D C21 H21C 109.3 . .
H21E C21 H21C 109.5 . .
H21F C21 H21C 0.2 . .
H21A C21 H21C 109.1 . .
H21B C21 H21C 109.3 . .
C20A C22 C20B 28.5(5) . .
C20A C22 H22D 85.3 . .
C20B C22 H22D 110.1 . .
C20A C22 H22E 133.7 . .
C20B C22 H22E 109.5 . .
H22D C22 H22E 109.5 . .
C20A C22 H22F 105.8 . .
C20B C22 H22F 108.8 . .
H22D C22 H22F 109.5 . .
H22E C22 H22F 109.5 . .
C20A C22 H22A 110.8 . .
C20B C22 H22A 134.4 . .
H22D C22 H22A 25.4 . .
H22E C22 H22A 90.8 . .
H22F C22 H22A 101.4 . .
C20A C22 H22B 108.5 . .
C20B C22 H22B 83.4 . .
H22D C22 H22B 120.5 . .
H22E C22 H22B 26.1 . .
H22F C22 H22B 120.4 . .
H22A C22 H22B 109.7 . .
C20A C22 H22C 109.2 . .
C20B C22 H22C 106.1 . .
H22D C22 H22C 120.5 . .
H22E C22 H22C 100.4 . .
H22F C22 H22C 11.8 . .
H22A C22 H22C 109.7 . .
H22B C22 H22C 108.9 . .
C18B C17A C18A 36.0(8) . .
C18B C17A C17B 69.1(6) . .
C18A C17A C17B 103.7(11) . .
C18B C17A C16 112.4(7) . .
C18A C17A C16 124.0(10) . .
C17B C17A C16 62.1(5) . .
C18B C17A H17B 89.0 . .
C18A C17A H17B 123.3 . .
C17B C17A H17B 38.0 . .
C16 C17A H17B 80.2 . .
C18B C17A H17A 115.9 . .
C18A C17A H17A 118.6 . .
C17B C17A H17A 101.6 . .
C16 C17A H17A 117.3 . .
H17B C17A H17A 63.6 . .
C18B C18A C19B 83.6(19) . .
C18B C18A C17A 71.7(15) . .
C19B C18A C17A 118.1(14) . .
C18B C18A C19A 108(2) . .
C19B C18A C19A 25.4(9) . .
C17A C18A C19A 118.9(14) . .
C18B C18A C17B 34.4(13) . .
C19B C18A C17B 92.5(10) . .
C17A C18A C17B 39.8(7) . .
C19A C18A C17B 108.7(11) . .
C18B C18A H18B 55.8 . .
C19B C18A H18B 119.7 . .
C17A C18A H18B 91.4 . .
C19A C18A H18B 140.8 . .
C17B C18A H18B 78.0 . .
C18B C18A H18A 93.7 . .
C19B C18A H18A 115.5 . .
C17A C18A H18A 121.8 . .
C19A C18A H18A 119.2 . .
C17B C18A H18A 119.3 . .
H18B C18A H18A 41.3 . .
C19B C19A C20A 111(3) . .
C19B C19A C20B 82(2) . .
C20A C19A C20B 31.8(7) . .
C19B C19A C18A 48.8(19) . .
C20A C19A C18A 120.3(13) . .
C20B C19A C18A 110.6(10) . .
C19B C19A C18B 27.5(16) . .
C20A C19A C18B 112.2(10) . .
C20B C19A C18B 92.9(7) . .
C18A C19A C18B 22.8(7) . .
C19B C19A H19B 72.6 . .
C20A C19A H19B 153.1 . .
C20B C19A H19B 131.2 . .
C18A C19A H19B 82.6 . .
C18B C19A H19B 83.1 . .
C19B C19A H19A 108.7 . .
C20A C19A H19A 118.4 . .
C20B C19A H19A 118.8 . .
C18A C19A H19A 121.3 . .
C18B C19A H19A 124.3 . .
H19B C19A H19A 41.2 . .
C20B C20A C19A 86.1(15) . .
C20B C20A C22 97.9(11) . .
C19A C20A C22 114.1(10) . .
C20B C20A N1 78.5(9) . .
C19A C20A N1 117.8(9) . .
C22 C20A N1 127.5(9) . .
C20B C20A C19B 66.5(11) . .
C19A C20A C19B 22.2(7) . .
C22 C20A C19B 124.7(9) . .
N1 C20A C19B 102.0(6) . .
C20B C20A H22D 129.8 . .
C19A C20A H22D 93.0 . .
C22 C20A H22D 38.1 . .
N1 C20A H22D 141.2 . .
C19B C20A H22D 113.1 . .

loop_
_geom_bond_atom_site_label_1
_geom_bond_atom_site_label_2
_geom_bond_distance
_geom_bond_site_symmetry_2
O1 C3 1.427(3) .
O1 H1 0.8200 .
C1 C2 1.192(3) .
C1 C1 1.388(5) 3_565
C2 C3 1.476(3) .
C3 C4 1.529(3) .
C3 C10 1.547(3) .
C4 C9 1.345(4) .
C4 C5 1.401(4) .
C5 C6 1.373(5) .
C5 H5 0.9300 .
C6 C7 1.371(5) .
C6 H6 0.9300 .
C7 C8 1.375(5) .
C7 H7 0.9300 .
C8 C9 1.400(4) .
C8 H8 0.9300 .
C9 H9 0.9300 .
C10 C11 1.365(4) .
C10 C15 1.367(4) .
C11 C12 1.379(4) .
C11 H11 0.9300 .
C12 C13 1.367(5) .
C12 H12 0.9300 .
C13 C14 1.353(5) .
C13 H13 0.9300 .
C14 C15 1.378(4) .
C14 H14 0.9300 .
C15 H15 0.9300 .
O2 C16 1.211(4) .
N1 C16 1.342(3) .
N1 C20A 1.428(9) .
N1 C21 1.431(5) .
N1 C20B 1.481(6) .
C16 C17B 1.543(5) .
C16 C17A 1.620(10) .
C17B C17A 1.334(9) .
C17B C18B 1.459(9) .
C17B C20B 1.594(8) 3_665
C17B C18A 2.024(16) .
C17B H17B 0.9800 .
C18B C18A 0.763(15) .
C18B C17A 1.234(12) .
C18B C19B 1.318(10) .
C18B C19A 1.870(17) .
C18B H18B 0.9300 .
C18B H18A 1.2406 .
C19B C19A 0.663(16) .
C19B C18A 1.164(18) .
C19B C20B 1.514(11) .
C19B C20A 1.646(17) .
C19B H19B 0.9300 .
C19B H19A 1.3041 .
C20B C20A 0.770(10) .
C20B C19A 1.46(2) .
C20B C17B 1.594(8) 3_665
C20B C22 1.597(6) .
C21 H21D 0.9600 .
C21 H21E 0.9600 .
C21 H21F 0.9600 .
C21 H21A 0.9617 .
C21 H21B 0.9594 .
C21 H21C 0.9625 .
C22 C20A 1.298(10) .
C22 H22D 0.9600 .
C22 H22E 0.9600 .
C22 H22F 0.9600 .
C22 H22A 0.9538 .
C22 H22B 0.9632 .
C22 H22C 0.9630 .
C17A C18A 1.239(16) .
C17A H17B 1.5842 .
C17A H17A 0.9300 .
C18A C19A 1.488(18) .
C18A H18B 1.1111 .
C18A H18A 0.9300 .
C19A C20A 1.29(2) .
C19A H19B 0.8803 .
C19A H19A 0.9300 .
C20A H22D 1.5501 .

loop_
_geom_torsion_atom_site_label_1
_geom_torsion_atom_site_label_2
_geom_torsion_atom_site_label_3
_geom_torsion_atom_site_label_4
_geom_torsion
_geom_torsion_site_symmetry_1
_geom_torsion_site_symmetry_4
C1 C1 C2 C3 71(20) 3_565 .
C1 C2 C3 O1 -33(2) . .
C1 C2 C3 C4 -157(2) . .
C1 C2 C3 C10 82(2) . .
O1 C3 C4 C9 -139.9(2) . .
C2 C3 C4 C9 -17.5(3) . .
C10 C3 C4 C9 102.6(2) . .
O1 C3 C4 C5 43.9(3) . .
C2 C3 C4 C5 166.4(2) . .
C10 C3 C4 C5 -73.6(2) . .
C9 C4 C5 C6 -0.3(4) . .
C3 C4 C5 C6 176.0(2) . .
C4 C5 C6 C7 0.3(5) . .
C5 C6 C7 C8 -0.7(5) . .
C6 C7 C8 C9 1.1(5) . .
C5 C4 C9 C8 0.8(4) . .
C3 C4 C9 C8 -175.3(2) . .
C7 C8 C9 C4 -1.2(4) . .
O1 C3 C10 C11 28.1(3) . .
C2 C3 C10 C11 -88.3(3) . .
C4 C3 C10 C11 148.3(2) . .
O1 C3 C10 C15 -154.1(3) . .
C2 C3 C10 C15 89.5(3) . .
C4 C3 C10 C15 -33.9(3) . .
C15 C10 C11 C12 0.5(5) . .
C3 C10 C11 C12 178.4(3) . .
C10 C11 C12 C13 0.6(5) . .
C11 C12 C13 C14 -2.0(6) . .
C12 C13 C14 C15 2.2(6) . .
C11 C10 C15 C14 -0.4(5) . .
C3 C10 C15 C14 -178.2(3) . .
C13 C14 C15 C10 -1.0(6) . .
C20A N1 C16 O2 -159.2(7) . .
C21 N1 C16 O2 10.0(6) . .
C20B N1 C16 O2 167.0(4) . .
C20A N1 C16 C17B 36.4(8) . .
C21 N1 C16 C17B -154.4(4) . .
C20B N1 C16 C17B 2.5(6) . .
C20A N1 C16 C17A -15.7(8) . .
C21 N1 C16 C17A 153.5(5) . .
C20B N1 C16 C17A -49.5(5) . .
O2 C16 C17B C17A 107.1(5) . .
N1 C16 C17B C17A -87.2(5) . .
O2 C16 C17B C18B 144.8(5) . .
N1 C16 C17B C18B -49.5(5) . .
C17A C16 C17B C18B 37.7(5) . .
O2 C16 C17B C20B -90.0(4) . 3_665
N1 C16 C17B C20B 75.7(5) . 3_665
C17A C16 C17B C20B 162.9(5) . 3_665
O2 C16 C17B C18A 137.6(6) . .
N1 C16 C17B C18A -56.8(6) . .
C17A C16 C17B C18A 30.4(6) . .
C17A C17B C18B C18A 21(2) . .
C16 C17B C18B C18A -25(2) . .
C20B C17B C18B C18A -152(2) 3_665 .
C16 C17B C18B C17A -45.9(6) . .
C20B C17B C18B C17A -172.2(6) 3_665 .
C18A C17B C18B C17A -21(2) . .
C17A C17B C18B C19B 94.5(9) . .
C16 C17B C18B C19B 48.6(8) . .
C20B C17B C18B C19B -77.7(8) 3_665 .
C18A C17B C18B C19B 74(2) . .
C17A C17B C18B C19A 79.3(9) . .
C16 C17B C18B C19A 33.4(9) . .
C20B C17B C18B C19A -92.9(8) 3_665 .
C18A C17B C18B C19A 59(2) . .
C18A C18B C19B C19A 24(4) . .
C17A C18B C19B C19A -34(4) . .
C17B C18B C19B C19A -97(4) . .
C17A C18B C19B C18A -57.6(16) . .
C17B C18B C19B C18A -121(2) . .
C19A C18B C19B C18A -24(4) . .
C18A C18B C19B C20B 118.9(18) . .
C17A C18B C19B C20B 61.3(10) . .
C17B C18B C19B C20B -1.9(11) . .
C19A C18B C19B C20B 95(4) . .
C18A C18B C19B C20A 87.3(19) . .
C17A C18B C19B C20A 29.8(12) . .
C17B C18B C19B C20A -33.5(12) . .
C19A C18B C19B C20A 64(4) . .
C16 N1 C20B C20A 123.4(11) . .
C21 N1 C20B C20A -80.6(12) . .
C16 N1 C20B C19A 70.6(8) . .
C20A N1 C20B C19A -52.8(11) . .
C21 N1 C20B C19A -133.5(8) . .
C16 N1 C20B C19B 44.0(6) . .
C20A N1 C20B C19B -79.5(11) . .
C21 N1 C20B C19B -160.1(4) . .
C16 N1 C20B C17B -78.0(5) . 3_665
C20A N1 C20B C17B 158.6(13) . 3_665
C21 N1 C20B C17B 78.0(5) . 3_665
C16 N1 C20B C22 165.3(4) . .
C20A N1 C20B C22 41.9(10) . .
C21 N1 C20B C22 -38.7(6) . .
C19A C19B C20B C20A 22(2) . .
C18A C19B C20B C20A -74.2(15) . .
C18B C19B C20B C20A -114.6(11) . .
C18A C19B C20B C19A -96(3) . .
C18B C19B C20B C19A -137(3) . .
C20A C19B C20B C19A -22(2) . .
C19A C19B C20B N1 91(2) . .
C18A C19B C20B N1 -5.5(14) . .
C18B C19B C20B N1 -46.0(9) . .
C20A C19B C20B N1 68.6(8) . .
C19A C19B C20B C17B -145.7(19) . 3_665
C18A C19B C20B C17B 118.0(13) . 3_665
C18B C19B C20B C17B 77.5(8) . 3_665
C20A C19B C20B C17B -167.9(10) . 3_665
C19A C19B C20B C22 -24(2) . .
C18A C19B C20B C22 -120.8(12) . .
C18B C19B C20B C22 -161.3(6) . .
C20A C19B C20B C22 -46.6(8) . .
C19A C20B C22 C20A 53.9(14) . .
N1 C20B C22 C20A -51.6(12) . .
C19B C20B C22 C20A 64.3(13) . .
C17B C20B C22 C20A -172.4(15) 3_665 .
C19B C18B C17A C18A 51.0(15) . .
C17B C18B C17A C18A 163.3(18) . .
C19A C18B C17A C18A 43.5(15) . .
C18A C18B C17A C17B -163.3(18) . .
C19B C18B C17A C17B -112.3(7) . .
C19A C18B C17A C17B -119.8(7) . .
C18A C18B C17A C16 -117.6(16) . .
C19B C18B C17A C16 -66.6(9) . .
C17B C18B C17A C16 45.7(5) . .
C19A C18B C17A C16 -74.1(8) . .
C16 C17B C17A C18B 131.6(6) . .
C20B C17B C17A C18B 27(2) 3_665 .
C18A C17B C17A C18B 10.0(11) . .
C18B C17B C17A C18A -10.0(11) . .
C16 C17B C17A C18A 121.5(10) . .
C20B C17B C17A C18A 17(3) 3_665 .
C18B C17B C17A C16 -131.6(6) . .
C20B C17B C17A C16 -105(2) 3_665 .
C18A C17B C17A C16 -121.5(10) . .
O2 C16 C17A C18B -150.9(6) . .
N1 C16 C17A C18B 63.1(7) . .
C17B C16 C17A C18B -49.1(6) . .
O2 C16 C17A C18A 170.1(12) . .
N1 C16 C17A C18A 24.2(14) . .
C17B C16 C17A C18A -88.1(13) . .
O2 C16 C17A C17B -101.8(5) . .
N1 C16 C17A C17B 112.3(4) . .
C17A C18B C18A C19B 122.4(10) . .
C17B C18B C18A C19B 104.1(16) . .
C19A C18B C18A C19B 7.1(13) . .
C19B C18B C18A C17A -122.4(10) . .
C17B C18B C18A C17A -18.3(19) . .
C19A C18B C18A C17A -115.3(15) . .
C17A C18B C18A C19A 115.3(15) . .
C19B C18B C18A C19A -7.1(13) . .
C17B C18B C18A C19A 97(2) . .
C17A C18B C18A C17B 18.3(19) . .
C19B C18B C18A C17B -104.1(16) . .
C19A C18B C18A C17B -97(2) . .
C19A C19B C18A C18B -164(3) . .
C20B C19B C18A C18B -84(2) . .
C20A C19B C18A C18B -114.5(17) . .
C19A C19B C18A C17A -99(3) . .
C18B C19B C18A C17A 65.3(16) . .
C20B C19B C18A C17A -19(2) . .
C20A C19B C18A C17A -49.2(19) . .
C18B C19B C18A C19A 164(3) . .
C20B C19B C18A C19A 80(3) . .
C20A C19B C18A C19A 50(2) . .
C19A C19B C18A C17B -131(2) . .
C18B C19B C18A C17B 33.2(12) . .
C20B C19B C18A C17B -50.9(13) . .
C20A C19B C18A C17B -81.3(10) . .
C17B C17A C18A C18B 16.1(17) . .
C16 C17A C18A C18B 81.5(18) . .
C18B C17A C18A C19B -72.0(19) . .
C17B C17A C18A C19B -55.9(18) . .
C16 C17A C18A C19B 10(2) . .
C18B C17A C18A C19A -101(2) . .
C17B C17A C18A C19A -84.8(15) . .
C16 C17A C18A C19A -19(2) . .
C18B C17A C18A C17B -16.1(17) . .
C16 C17A C18A C17B 65.4(9) . .
C17A C17B C18A C18B -152(3) . .
C16 C17B C18A C18B 156(2) . .
C20B C17B C18A C18B 34(3) 3_665 .
C17A C17B C18A C19B 133.0(16) . .
C18B C17B C18A C19B -75(2) . .
C16 C17B C18A C19B 80.8(10) . .
C20B C17B C18A C19B -41.2(13) 3_665 .
C18B C17B C18A C17A 152(3) . .
C16 C17B C18A C17A -52.3(9) . .
C20B C17B C18A C17A -174.2(9) 3_665 .
C17A C17B C18A C19A 113.0(16) . .
C18B C17B C18A C19A -95(3) . .
C16 C17B C18A C19A 60.7(11) . .
C20B C17B C18A C19A -61.2(13) 3_665 .
C18A C19B C19A C20A 112.8(19) . .
C18B C19B C19A C20A 99(4) . .
C20B C19B C19A C20A -13.9(13) . .
C18A C19B C19A C20B 126.7(12) . .
C18B C19B C19A C20B 113(3) . .
C20A C19B C19A C20B 13.9(13) . .
C18B C19B C19A C18A -14(2) . .
C20B C19B C19A C18A -126.7(12) . .
C20A C19B C19A C18A -112.8(19) . .
C18A C19B C19A C18B 14(2) . .
C20B C19B C19A C18B -113(3) . .
C20A C19B C19A C18B -99(4) . .
C20A C20B C19A C19B -155(2) . .
N1 C20B C19A C19B -96(2) . .
C17B C20B C19A C19B 44(2) 3_665 .
C22 C20B C19A C19B 157.8(19) . .
N1 C20B C19A C20A 58.4(9) . .
C19B C20B C19A C20A 155(2) . .
C17B C20B C19A C20A -161.0(11) 3_665 .
C22 C20B C19A C20A -47.4(9) . .
C20A C20B C19A C18A -114.6(16) . .
N1 C20B C19A C18A -56.2(14) . .
C19B C20B C19A C18A 40.2(14) . .
C17B C20B C19A C18A 84.4(14) 3_665 .
C22 C20B C19A C18A -162.0(12) . .
C20A C20B C19A C18B -129.5(12) . .
N1 C20B C19A C18B -71.1(8) . .
C19B C20B C19A C18B 25.3(14) . .
C17B C20B C19A C18B 69.5(10) 3_665 .
C22 C20B C19A C18B -176.9(7) . .
C18B C18A C19A C19B 17(3) . .
C17A C18A C19A C19B 95(3) . .
C17B C18A C19A C19B 53(3) . .
C18B C18A C19A C20A -75(3) . .
C19B C18A C19A C20A -92(3) . .
C17A C18A C19A C20A 3(2) . .
C17B C18A C19A C20A -38.8(19) . .
C18B C18A C19A C20B -41(2) . .
C19B C18A C19A C20B -58(2) . .
C17A C18A C19A C20B 37(2) . .
C17B C18A C19A C20B -5.2(16) . .
C19B C18A C19A C18B -17(3) . .
C17A C18A C19A C18B 79(2) . .
C17B C18A C19A C18B 36.3(14) . .
C18A C18B C19A C19B -152(5) . .
C17A C18B C19A C19B 148(4) . .
C17B C18B C19A C19B 90(4) . .
C18A C18B C19A C20A 116(2) . .
C17A C18B C19A C20A 55.6(14) . .
C19B C18B C19A C20A -92(4) . .
C17B C18B C19A C20A -2.1(16) . .
C18A C18B C19A C20B 142(2) . .
C17A C18B C19A C20B 81.6(10) . .
C19B C18B C19A C20B -66(4) . .
C17B C18B C19A C20B 24.0(12) . .
C17A C18B C19A C18A -60(2) . .
C19B C18B C19A C18A 152(5) . .
C17B C18B C19A C18A -118(2) . .
N1 C20B C20A C19A -119.3(8) . .
C19B C20B C20A C19A -10.7(9) . .
C17B C20B C20A C19A 135(3) 3_665 .
C22 C20B C20A C19A 113.9(11) . .
C19A C20B C20A C22 -113.9(11) . .
N1 C20B C20A C22 126.8(9) . .
C19B C20B C20A C22 -124.5(8) . .
C17B C20B C20A C22 21(4) 3_665 .
C19A C20B C20A N1 119.3(8) . .
C19B C20B C20A N1 108.7(4) . .
C17B C20B C20A N1 -106(3) 3_665 .
C22 C20B C20A N1 -126.8(9) . .
C19A C20B C20A C19B 10.7(9) . .
N1 C20B C20A C19B -108.7(4) . .
C17B C20B C20A C19B 146(3) 3_665 .
C22 C20B C20A C19B 124.5(8) . .
C19B C19A C20A C20B 27(3) . .
C18A C19A C20A C20B 80.2(17) . .
C18B C19A C20A C20B 56.3(13) . .
C19B C19A C20A C22 124(2) . .
C20B C19A C20A C22 96.9(13) . .
C18A C19A C20A C22 177.1(11) . .
C18B C19A C20A C22 153.2(9) . .
C19B C19A C20A N1 -48(3) . .
C20B C19A C20A N1 -74.9(11) . .
C18A C19A C20A N1 5(2) . .
C18B C19A C20A N1 -18.5(18) . .
C20B C19A C20A C19B -27(3) . .
C18A C19A C20A C19B 53.5(19) . .
C18B C19A C20A C19B 29.6(16) . .
C20B C22 C20A C19A -89.3(18) . .
C20B C22 C20A N1 81.5(13) . .
C20B C22 C20A C19B -66.8(13) . .
C16 N1 C20A C20B -75.9(11) . .
C21 N1 C20A C20B 114.4(10) . .
C16 N1 C20A C19A 3.4(17) . .
C21 N1 C20A C19A -166.2(12) . .
C20B N1 C20A C19A 79.3(17) . .
C16 N1 C20A C22 -167.1(8) . .
C21 N1 C20A C22 23.3(13) . .
C20B N1 C20A C22 -91.2(14) . .
C16 N1 C20A C19B -13.3(10) . .
C21 N1 C20A C19B 177.1(5) . .
C20B N1 C20A C19B 62.7(11) . .
C19A C19B C20A C20B -151(3) . .
C18A C19B C20A C20B 122.8(12) . .
C18B C19B C20A C20B 82.5(12) . .
C18A C19B C20A C19A -87(3) . .
C18B C19B C20A C19A -127(3) . .
C20B C19B C20A C19A 151(3) . .
C19A C19B C20A C22 -68(3) . .
C18A C19B C20A C22 -154.1(11) . .
C18B C19B C20A C22 165.6(9) . .
C20B C19B C20A C22 83.1(12) . .
C19A C19B C20A N1 138(3) . .
C18A C19B C20A N1 51.1(13) . .
C18B C19B C20A N1 10.8(12) . .
C20B C19B C20A N1 -71.7(8) . .
